data_7717941
loop_
_publ_author_name
'Trifonov, Alexander A.'
'Selikhov, Alexander N.'
'Nelyubina, Yulia'
'Aysin, Rinat R.'

_publ_section_title
;
 Low coordinate potassium alkoxide - an efficient trap for arenes: the
 role of \hn non-covalent bonding in substrate activation for C-H bond
 metalation
;
_journal_name_full 'Dalton Transactions'
_journal_paper_doi 10.1039/D4DT03326D
_journal_year 2025
_chemical_formula_moiety 'C90 H118 K2 N8 O2'
_chemical_formula_sum 'C90 H118 K2 N8 O2'
_chemical_formula_weight 1422.12
_space_group_crystal_system triclinic
_space_group_IT_number 2
_space_group_name_Hall '-P 1'
_space_group_name_H-M_alt 'P -1'
_atom_sites_solution_hydrogens geom
_atom_sites_solution_primary dual
_audit_creation_date 2024-03-26
_audit_creation_method
;
Olex2 1.3
(compiled 2020.11.12 svn.r5f609507 for OlexSys, GUI svn.r6408)
;
_audit_update_record
;
2024-03-26 deposited with the CCDC.	2024-12-30 downloaded from the CCDC.
;
_cell_angle_alpha 117.7860(10)
_cell_angle_beta 103.1450(10)
_cell_angle_gamma 95.3970(10)
_cell_formula_units_Z 1
_cell_length_a 12.1575(2)
_cell_length_b 13.7797(3)
_cell_length_c 13.9883(3)
_cell_measurement_reflns_used 9957
_cell_measurement_temperature 100
_cell_measurement_theta_max 30.58
_cell_measurement_theta_min 2.37
_cell_volume 1963.69(7)
_computing_molecular_graphics 'Olex2 1.3 (Dolomanov et al., 2009)'
_computing_publication_material 'Olex2 1.3 (Dolomanov et al., 2009)'
_computing_structure_refinement 'XL  (Sheldrick, 2008)'
_computing_structure_solution 'SHELXT 2014/4 (Sheldrick, 2014)'
_diffrn_ambient_temperature 100
_diffrn_measured_fraction_theta_full 0.997
_diffrn_measured_fraction_theta_max 0.998
_diffrn_measurement_device_type 'Bruker Quest D8'
_diffrn_measurement_method '\f and \w scans'
_diffrn_radiation_monochromator graphite
_diffrn_radiation_type MoK\a
_diffrn_radiation_wavelength 0.71073
_diffrn_reflns_av_R_equivalents 0.0281
_diffrn_reflns_av_unetI/netI 0.0358
_diffrn_reflns_Laue_measured_fraction_full 0.997
_diffrn_reflns_Laue_measured_fraction_max 0.998
_diffrn_reflns_limit_h_max 15
_diffrn_reflns_limit_h_min -14
_diffrn_reflns_limit_k_max 17
_diffrn_reflns_limit_k_min -17
_diffrn_reflns_limit_l_max 16
_diffrn_reflns_limit_l_min -17
_diffrn_reflns_number 22435
_diffrn_reflns_point_group_measured_fraction_full 0.997
_diffrn_reflns_point_group_measured_fraction_max 0.998
_diffrn_reflns_theta_full 25.242
_diffrn_reflns_theta_max 26.998
_diffrn_reflns_theta_min 2.058
_diffrn_source_current 1.4
_diffrn_source_power 0.07
_diffrn_source_voltage 50.0
_diffrn_standards_number 0
_exptl_absorpt_coefficient_mu 0.175
_exptl_absorpt_correction_T_max 0.4330
_exptl_absorpt_correction_T_min 0.3714
_exptl_absorpt_correction_type multi-scan
_exptl_absorpt_process_details
;
SADABS-2016/2 (Bruker,2016/2) was used for absorption correction.
wR2(int) was 0.0683 before and 0.0442 after correction.
The Ratio of minimum to maximum transmission is 0.8577.
The \l/2 correction factor is Not present.
;
_exptl_crystal_colour colourless
_exptl_crystal_colour_primary colourless
_exptl_crystal_density_diffrn 1.203
_exptl_crystal_description prism
_exptl_crystal_F_000 768
_exptl_crystal_size_max 0.25
_exptl_crystal_size_mid 0.15
_exptl_crystal_size_min 0.15
_refine_diff_density_max 0.303
_refine_diff_density_min -0.251
_refine_diff_density_rms 0.040
_refine_ls_extinction_method none
_refine_ls_goodness_of_fit_ref 1.020
_refine_ls_hydrogen_treatment constr
_refine_ls_matrix_type full
_refine_ls_number_parameters 481
_refine_ls_number_reflns 8557
_refine_ls_number_restraints 7
_refine_ls_restrained_S_all 1.028
_refine_ls_R_factor_all 0.0523
_refine_ls_R_factor_gt 0.0422
_refine_ls_shift/su_max 0.000
_refine_ls_shift/su_mean 0.000
_refine_ls_structure_factor_coef Fsqd
_refine_ls_weighting_details 'w=1/[\s^2^(Fo^2^)+(0.0445P)^2^+0.8008P] where P=(Fo^2^+2Fc^2^)/3'
_refine_ls_weighting_scheme calc
_refine_ls_wR_factor_gt 0.1017
_refine_ls_wR_factor_ref 0.1085
_reflns_Friedel_coverage 0.000
_reflns_number_gt 7152
_reflns_number_total 8557
_reflns_threshold_expression 'I > 2\s(I)'
_cod_data_source_file d4dt03326d2.cif
_cod_data_source_block 6
_cod_database_code 7717941
_shelxl_version_number 2014/6
_shelx_space_group_comment
;
The symmetry employed for this shelxl refinement is uniquely defined
by the following loop, which should always be used as a source of
symmetry information in preference to the above space-group names.
They are only intended as comments.
;
_shelx_estimated_absorpt_t_max 0.974
_shelx_estimated_absorpt_t_min 0.958
_olex2_refinement_description
;
1. Fixed Uiso
 At 1.2 times of:
  All C(H) groups, All C(H,H) groups, All C(H,H,H,H) groups
 At 1.5 times of:
  All C(H,H,H) groups
2. Restrained distances
 C10'-C11' \\sim C11-C10
 with sigma of 0.02
 N1-C9 \\sim N1'-C9'
 with sigma of 0.02
 C11'-C12' \\sim C11-C12
 with sigma of 0.02
 C9'-C10' \\sim C10-C9
 with sigma of 0.02
 C12-C13 \\sim C13'-C12'
 with sigma of 0.02
 N1-C13 \\sim N1'-C13'
 with sigma of 0.02
 N1'-C8 \\sim N1-C8
 with sigma of 0.02
3. Uiso/Uaniso restraints and constraints
Uanis(C13') = Uanis(C13)
Uanis(C9) = Uanis(C9')
Uanis(C10') = Uanis(C10)
Uanis(N1) = Uanis(N1')
Uanis(C12') = Uanis(C12)
Uanis(C11) = Uanis(C11')
4. Others
 Sof(H8BC)=Sof(H8BD)=Sof(N1')=Sof(C9')=Sof(H9'A)=Sof(H9'B)=Sof(C10')=Sof(H10C)=
 Sof(H10D)=Sof(C11')=Sof(H11C)=Sof(H11D)=Sof(C12')=Sof(H12C)=Sof(H12D)=
 Sof(C13')=Sof(H13C)=Sof(H13D)=1-FVAR(1)
 Sof(H8AA)=Sof(H8AB)=Sof(N1)=Sof(C9)=Sof(H9A)=Sof(H9B)=Sof(C10)=Sof(H10A)=
 Sof(H10B)=Sof(C11)=Sof(H11A)=Sof(H11B)=Sof(C12)=Sof(H12A)=Sof(H12B)=Sof(C13)=
 Sof(H13A)=Sof(H13B)=FVAR(1)
5.a Secondary CH2 refined with riding coordinates:
 C8(H8AA,H8AB), C8(H8BC,H8BD), C20(H20A,H20B), C21(H21A,H21B), C22(H22A,H22B),
 C23(H23A,H23B), C24(H24A,H24B), C25(H25A,H25B), C32(H32A,H32B), C33(H33A,H33B),
  C34(H34A,H34B), C35(H35A,H35B), C36(H36A,H36B), C37(H37A,H37B), C9(H9A,H9B),
 C10(H10A,H10B), C11(H11A,H11B), C12(H12A,H12B), C13(H13A,H13B), C9'(H9'A,H9'B),
  C10'(H10C,H10D), C11'(H11C,H11D), C12'(H12C,H12D), C13'(H13C,H13D)
5.b Aromatic/amide H refined with riding coordinates:
 C2S(H2S), C3S(H3S), C4(H4), C4S(H4S), C5(H5), C5S(H5S), C6(H6), C6S(H6S),
 C7(H7), C16(H16), C17(H17), C18(H18), C19(H19), C28(H28), C29(H29), C30(H30),
 C31(H31)
5.c Idealised Me refined as rotating group:
 C7S(H7SA,H7SB,H7SC), C8S(H8SA,H8SB,H8SC)
;
_olex2_submission_special_instructions 'No special instructions were received'

loop_
_space_group_symop_operation_xyz
'x, y, z'
'-x, -y, -z'

loop_
_atom_site_label
_atom_site_type_symbol
_atom_site_fract_x
_atom_site_fract_y
_atom_site_fract_z
_atom_site_U_iso_or_equiv
_atom_site_adp_type
_atom_site_occupancy
_atom_site_site_symmetry_order
_atom_site_calc_flag
_atom_site_refinement_flags_posn
_atom_site_refinement_flags_adp
_atom_site_refinement_flags_occupancy
_atom_site_disorder_assembly
_atom_site_disorder_group
K1 K 0.57078(3) 0.59281(3) 0.45337(3) 0.02688(9) Uani 1 1 d . . . . .
O1 O 0.57729(9) 0.59649(8) 0.63771(8) 0.0235(2) Uani 1 1 d . . . . .
N1S N 0.57798(15) 0.82741(14) 0.25699(14) 0.0481(4) Uani 1 1 d . . . . .
N2 N 0.76603(11) 0.32913(11) 0.48642(11) 0.0290(3) Uani 1 1 d . . . . .
N3 N 0.35961(10) 0.59767(10) 0.84664(10) 0.0228(3) Uani 1 1 d . . . . .
C1 C 0.66897(12) 0.63486(12) 0.73499(12) 0.0219(3) Uani 1 1 d . . . . .
C1S C 0.62325(15) 0.83001(13) 0.35734(15) 0.0340(4) Uani 1 1 d . . . . .
C2 C 0.67510(12) 0.75919(12) 0.82705(12) 0.0222(3) Uani 1 1 d . . . . .
C2S C 0.56378(15) 0.85886(14) 0.43865(16) 0.0358(4) Uani 1 1 d . . . . .
H2S H 0.4906 0.8769 0.4240 0.043 Uiso 1 1 calc R U . . .
C3 C 0.73880(13) 0.81272(13) 0.94345(13) 0.0245(3) Uani 1 1 d . . . . .
C3S C 0.61061(16) 0.86110(15) 0.53907(16) 0.0392(4) Uani 1 1 d . . . . .
H3S H 0.5690 0.8812 0.5928 0.047 Uiso 1 1 calc R U . . .
C4 C 0.72618(14) 0.91870(13) 1.01745(13) 0.0302(3) Uani 1 1 d . . . . .
H4 H 0.7681 0.9542 1.0960 0.036 Uiso 1 1 calc R U . . .
C4S C 0.71619(17) 0.83497(15) 0.56388(16) 0.0414(4) Uani 1 1 d . . . . .
H4S H 0.7470 0.8359 0.6332 0.050 Uiso 1 1 calc R U . . .
C5 C 0.65402(15) 0.97388(13) 0.97953(14) 0.0334(4) Uani 1 1 d . . . . .
H5 H 0.6451 1.0454 1.0318 0.040 Uiso 1 1 calc R U . . .
C5S C 0.77597(16) 0.80748(15) 0.48563(17) 0.0423(4) Uani 1 1 d . . . . .
H5S H 0.8493 0.7901 0.5018 0.051 Uiso 1 1 calc R U . . .
C6 C 0.59499(14) 0.92384(13) 0.86477(14) 0.0306(3) Uani 1 1 d . . . . .
H6 H 0.5470 0.9617 0.8373 0.037 Uiso 1 1 calc R U . . .
C6S C 0.73164(16) 0.80474(14) 0.38456(16) 0.0395(4) Uani 1 1 d . . . . .
H6S H 0.7748 0.7855 0.3322 0.047 Uiso 1 1 calc R U . . .
C7 C 0.60666(13) 0.81796(13) 0.79035(13) 0.0247(3) Uani 1 1 d . . . . .
H7 H 0.5665 0.7845 0.7117 0.030 Uiso 1 1 calc R U . . .
C7S C 0.4681(2) 0.85612(17) 0.23377(19) 0.0581(6) Uani 1 1 d . . . . .
H7SA H 0.4086 0.8068 0.2384 0.087 Uiso 1 1 calc R U . . .
H7SB H 0.4465 0.8463 0.1574 0.087 Uiso 1 1 calc R U . . .
H7SC H 0.4744 0.9348 0.2897 0.087 Uiso 1 1 calc R U . . .
C8 C 0.81922(13) 0.75685(14) 0.99105(14) 0.0297(3) Uani 1 1 d D . . . .
H8AA H 0.7728 0.7100 1.0108 0.036 Uiso 0.8126(17) 1 calc R U P A 1
H8AB H 0.8487 0.7054 0.9302 0.036 Uiso 0.8126(17) 1 calc R U P A 1
H8BC H 0.8749 0.7309 0.9480 0.036 Uiso 0.1874(17) 1 calc R U P A 2
H8BD H 0.7746 0.6919 0.9894 0.036 Uiso 0.1874(17) 1 calc R U P A 2
C8S C 0.6354(2) 0.78690(19) 0.17053(18) 0.0614(6) Uani 1 1 d . . . . .
H8SA H 0.7135 0.8352 0.2003 0.092 Uiso 1 1 calc R U . . .
H8SB H 0.5905 0.7887 0.1039 0.092 Uiso 1 1 calc R U . . .
H8SC H 0.6411 0.7093 0.1488 0.092 Uiso 1 1 calc R U . . .
C14 C 0.78238(13) 0.63247(13) 0.69964(13) 0.0247(3) Uani 1 1 d . . . . .
C15 C 0.79364(14) 0.53740(13) 0.60402(14) 0.0282(3) Uani 1 1 d . . . . .
C16 C 0.88730(16) 0.54898(15) 0.56470(16) 0.0373(4) Uani 1 1 d . . . . .
H16 H 0.8936 0.4862 0.4990 0.045 Uiso 1 1 calc R U . . .
C17 C 0.97120(17) 0.64875(15) 0.61824(18) 0.0427(5) Uani 1 1 d . . . . .
H17 H 1.0338 0.6539 0.5895 0.051 Uiso 1 1 calc R U . . .
C18 C 0.96309(15) 0.73982(15) 0.71288(17) 0.0372(4) Uani 1 1 d . . . . .
H18 H 1.0210 0.8082 0.7516 0.045 Uiso 1 1 calc R U . . .
C19 C 0.86880(13) 0.73108(14) 0.75174(14) 0.0291(3) Uani 1 1 d . . . . .
H19 H 0.8632 0.7953 0.8167 0.035 Uiso 1 1 calc R U . . .
C20 C 0.70936(14) 0.42215(13) 0.53763(13) 0.0284(3) Uani 1 1 d . . . . .
H20A H 0.6727 0.4109 0.5892 0.034 Uiso 1 1 calc R U . . .
H20B H 0.6471 0.4203 0.4768 0.034 Uiso 1 1 calc R U . . .
C21 C 0.83149(15) 0.30595(14) 0.57202(15) 0.0339(4) Uani 1 1 d . . . . .
H21A H 0.7777 0.2829 0.6052 0.041 Uiso 1 1 calc R U . . .
H21B H 0.8889 0.3755 0.6338 0.041 Uiso 1 1 calc R U . . .
C22 C 0.89434(16) 0.21273(15) 0.52020(17) 0.0408(4) Uani 1 1 d . . . . .
H22A H 0.9535 0.2387 0.4937 0.049 Uiso 1 1 calc R U . . .
H22B H 0.9348 0.1962 0.5789 0.049 Uiso 1 1 calc R U . . .
C23 C 0.80989(17) 0.10602(16) 0.42115(19) 0.0493(5) Uani 1 1 d . . . . .
H23A H 0.8534 0.0497 0.3837 0.059 Uiso 1 1 calc R U . . .
H23B H 0.7579 0.0734 0.4492 0.059 Uiso 1 1 calc R U . . .
C24 C 0.73850(17) 0.13269(16) 0.33641(17) 0.0448(5) Uani 1 1 d . . . . .
H24A H 0.6782 0.0646 0.2762 0.054 Uiso 1 1 calc R U . . .
H24B H 0.7893 0.1546 0.3001 0.054 Uiso 1 1 calc R U . . .
C25 C 0.68061(15) 0.22831(14) 0.39431(15) 0.0363(4) Uani 1 1 d . . . . .
H25A H 0.6369 0.2460 0.3378 0.044 Uiso 1 1 calc R U . . .
H25B H 0.6247 0.2039 0.4248 0.044 Uiso 1 1 calc R U . . .
C26 C 0.65123(12) 0.56147(12) 0.79000(12) 0.0216(3) Uani 1 1 d . . . . .
C27 C 0.55392(12) 0.55844(12) 0.82961(12) 0.0218(3) Uani 1 1 d . . . . .
C28 C 0.54332(13) 0.49539(12) 0.88241(12) 0.0246(3) Uani 1 1 d . . . . .
H28 H 0.4783 0.4934 0.9090 0.029 Uiso 1 1 calc R U . . .
C29 C 0.62456(14) 0.43538(13) 0.89746(13) 0.0280(3) Uani 1 1 d . . . . .
H29 H 0.6157 0.3938 0.9347 0.034 Uiso 1 1 calc R U . . .
C30 C 0.71849(14) 0.43675(13) 0.85767(13) 0.0292(3) Uani 1 1 d . . . . .
H30 H 0.7743 0.3953 0.8664 0.035 Uiso 1 1 calc R U . . .
C31 C 0.73068(13) 0.49913(13) 0.80488(13) 0.0261(3) Uani 1 1 d . . . . .
H31 H 0.7956 0.4994 0.7778 0.031 Uiso 1 1 calc R U . . .
C32 C 0.46541(12) 0.62838(12) 0.82396(12) 0.0229(3) Uani 1 1 d . . . . .
H32A H 0.5025 0.7088 0.8797 0.028 Uiso 1 1 calc R U . . .
H32B H 0.4436 0.6202 0.7475 0.028 Uiso 1 1 calc R U . . .
C33 C 0.28408(13) 0.49139(13) 0.75146(13) 0.0278(3) Uani 1 1 d . . . . .
H33A H 0.3282 0.4317 0.7327 0.033 Uiso 1 1 calc R U . . .
H33B H 0.2575 0.4998 0.6839 0.033 Uiso 1 1 calc R U . . .
C34 C 0.17913(14) 0.45688(15) 0.78059(15) 0.0359(4) Uani 1 1 d . . . . .
H34A H 0.1284 0.3856 0.7146 0.043 Uiso 1 1 calc R U . . .
H34B H 0.2055 0.4437 0.8450 0.043 Uiso 1 1 calc R U . . .
C35 C 0.11077(15) 0.54811(16) 0.81203(16) 0.0412(4) Uani 1 1 d . . . . .
H35A H 0.0493 0.5291 0.8404 0.049 Uiso 1 1 calc R U . . .
H35B H 0.0729 0.5521 0.7438 0.049 Uiso 1 1 calc R U . . .
C36 C 0.19077(14) 0.66182(15) 0.90301(15) 0.0360(4) Uani 1 1 d . . . . .
H36A H 0.2166 0.6621 0.9756 0.043 Uiso 1 1 calc R U . . .
H36B H 0.1474 0.7217 0.9146 0.043 Uiso 1 1 calc R U . . .
C37 C 0.29654(14) 0.68732(14) 0.87046(14) 0.0292(3) Uani 1 1 d . . . . .
H37A H 0.2714 0.6951 0.8024 0.035 Uiso 1 1 calc R U . . .
H37B H 0.3487 0.7597 0.9333 0.035 Uiso 1 1 calc R U . . .
N1 N 0.91729(15) 0.83114(14) 1.08929(15) 0.0272(4) Uani 0.8126(17) 1 d D . P A 1
C9 C 0.99836(17) 0.88933(17) 1.05928(17) 0.0313(4) Uani 0.8126(17) 1 d D . P A 1
H9A H 0.9585 0.9352 1.0318 0.038 Uiso 0.8126(17) 1 calc R U P A 1
H9B H 1.0220 0.8327 0.9966 0.038 Uiso 0.8126(17) 1 calc R U P A 1
C10 C 1.10574(19) 0.9653(2) 1.1589(2) 0.0430(5) Uani 0.8126(17) 1 d D . P A 1
H10A H 1.0833 1.0257 1.2198 0.052 Uiso 0.8126(17) 1 calc R U P A 1
H10B H 1.1590 1.0012 1.1344 0.052 Uiso 0.8126(17) 1 calc R U P A 1
C11 C 1.1673(2) 0.8974(2) 1.2043(2) 0.0481(6) Uani 0.8126(17) 1 d D . P A 1
H11A H 1.1966 0.8417 1.1461 0.058 Uiso 0.8126(17) 1 calc R U P A 1
H11B H 1.2343 0.9482 1.2725 0.058 Uiso 0.8126(17) 1 calc R U P A 1
C12 C 1.0827(2) 0.8371(2) 1.23450(19) 0.0477(6) Uani 0.8126(17) 1 d D . P A 1
H12A H 1.0594 0.8932 1.2979 0.057 Uiso 0.8126(17) 1 calc R U P A 1
H12B H 1.1209 0.7891 1.2599 0.057 Uiso 0.8126(17) 1 calc R U P A 1
C13 C 0.9752(2) 0.76401(18) 1.13213(18) 0.0360(5) Uani 0.8126(17) 1 d D . P A 1
H13A H 0.9981 0.7044 1.0710 0.043 Uiso 0.8126(17) 1 calc R U P A 1
H13B H 0.9202 0.7268 1.1541 0.043 Uiso 0.8126(17) 1 calc R U P A 1
N1' N 0.8874(7) 0.8603(6) 1.1243(6) 0.0272(4) Uani 0.1874(17) 1 d D . P A 2
C9' C 0.9810(7) 0.9445(7) 1.1354(8) 0.0313(4) Uani 0.1874(17) 1 d D . P A 2
H9'A H 1.0103 1.0064 1.2155 0.038 Uiso 0.1874(17) 1 calc R U P A 2
H9'B H 0.9484 0.9770 1.0884 0.038 Uiso 0.1874(17) 1 calc R U P A 2
C10' C 1.0817(8) 0.8977(9) 1.1002(10) 0.0430(5) Uani 0.1874(17) 1 d D . P A 2
H10C H 1.1433 0.9594 1.1143 0.052 Uiso 0.1874(17) 1 calc R U P A 2
H10D H 1.0554 0.8416 1.0180 0.052 Uiso 0.1874(17) 1 calc R U P A 2
C11' C 1.1312(9) 0.8408(9) 1.1689(10) 0.0481(6) Uani 0.1874(17) 1 d D . P A 2
H11C H 1.1929 0.8051 1.1412 0.058 Uiso 0.1874(17) 1 calc R U P A 2
H11D H 1.1660 0.8988 1.2501 0.058 Uiso 0.1874(17) 1 calc R U P A 2
C12' C 1.0377(9) 0.7542(9) 1.1564(9) 0.0477(6) Uani 0.1874(17) 1 d D . P A 2
H12C H 1.0688 0.7235 1.2057 0.057 Uiso 0.1874(17) 1 calc R U P A 2
H12D H 1.0094 0.6913 1.0768 0.057 Uiso 0.1874(17) 1 calc R U P A 2
C13' C 0.9374(8) 0.8071(8) 1.1898(8) 0.0360(5) Uani 0.1874(17) 1 d D . P A 2
H13C H 0.8751 0.7480 1.1792 0.043 Uiso 0.1874(17) 1 calc R U P A 2
H13D H 0.9654 0.8649 1.2716 0.043 Uiso 0.1874(17) 1 calc R U P A 2

loop_
_atom_site_aniso_label
_atom_site_aniso_U_11
_atom_site_aniso_U_22
_atom_site_aniso_U_33
_atom_site_aniso_U_23
_atom_site_aniso_U_13
_atom_site_aniso_U_12
K1 0.03422(19) 0.02930(18) 0.02411(16) 0.01684(14) 0.01316(13) 0.00838(14)
O1 0.0266(5) 0.0282(5) 0.0214(5) 0.0156(4) 0.0089(4) 0.0094(4)
N1S 0.0594(11) 0.0506(10) 0.0396(9) 0.0277(8) 0.0148(8) 0.0085(8)
N2 0.0304(7) 0.0315(7) 0.0345(7) 0.0195(6) 0.0158(6) 0.0166(6)
N3 0.0231(6) 0.0254(6) 0.0241(6) 0.0145(5) 0.0097(5) 0.0069(5)
C1 0.0237(7) 0.0265(7) 0.0244(7) 0.0175(6) 0.0110(6) 0.0095(6)
C1S 0.0405(9) 0.0265(8) 0.0385(9) 0.0180(7) 0.0153(8) 0.0053(7)
C2 0.0230(7) 0.0260(7) 0.0264(7) 0.0177(6) 0.0124(6) 0.0067(6)
C2S 0.0353(9) 0.0343(9) 0.0486(10) 0.0257(8) 0.0188(8) 0.0135(7)
C3 0.0231(7) 0.0285(8) 0.0272(7) 0.0183(7) 0.0088(6) 0.0017(6)
C3S 0.0474(11) 0.0380(9) 0.0449(10) 0.0256(9) 0.0245(9) 0.0128(8)
C4 0.0345(9) 0.0288(8) 0.0259(8) 0.0144(7) 0.0082(7) 0.0006(7)
C4S 0.0498(11) 0.0361(9) 0.0441(10) 0.0265(9) 0.0112(9) 0.0083(8)
C5 0.0419(9) 0.0237(8) 0.0357(9) 0.0132(7) 0.0176(7) 0.0082(7)
C5S 0.0339(9) 0.0342(9) 0.0598(12) 0.0248(9) 0.0127(9) 0.0102(8)
C6 0.0347(9) 0.0293(8) 0.0383(9) 0.0225(7) 0.0147(7) 0.0131(7)
C6S 0.0406(10) 0.0323(9) 0.0504(11) 0.0194(8) 0.0253(9) 0.0092(8)
C7 0.0267(7) 0.0285(8) 0.0275(7) 0.0190(7) 0.0112(6) 0.0087(6)
C7S 0.0851(16) 0.0371(10) 0.0489(12) 0.0260(10) 0.0038(11) 0.0174(11)
C8 0.0274(8) 0.0368(9) 0.0317(8) 0.0246(7) 0.0058(6) 0.0038(7)
C8S 0.0901(17) 0.0525(13) 0.0435(11) 0.0245(10) 0.0298(12) -0.0006(12)
C14 0.0282(8) 0.0331(8) 0.0306(8) 0.0257(7) 0.0151(6) 0.0152(6)
C15 0.0335(8) 0.0355(8) 0.0359(8) 0.0278(7) 0.0194(7) 0.0194(7)
C16 0.0491(10) 0.0389(9) 0.0513(11) 0.0323(9) 0.0353(9) 0.0264(8)
C17 0.0478(11) 0.0439(10) 0.0725(13) 0.0430(10) 0.0445(10) 0.0258(9)
C18 0.0376(9) 0.0356(9) 0.0629(12) 0.0360(9) 0.0297(9) 0.0166(7)
C19 0.0317(8) 0.0336(8) 0.0400(9) 0.0275(8) 0.0193(7) 0.0147(7)
C20 0.0317(8) 0.0353(8) 0.0313(8) 0.0215(7) 0.0173(7) 0.0189(7)
C21 0.0348(9) 0.0373(9) 0.0435(10) 0.0277(8) 0.0164(8) 0.0173(7)
C22 0.0393(10) 0.0415(10) 0.0635(12) 0.0368(10) 0.0248(9) 0.0233(8)
C23 0.0484(11) 0.0337(10) 0.0788(15) 0.0303(10) 0.0332(11) 0.0210(9)
C24 0.0396(10) 0.0343(9) 0.0535(11) 0.0125(9) 0.0220(9) 0.0129(8)
C25 0.0329(9) 0.0381(9) 0.0407(9) 0.0182(8) 0.0176(8) 0.0147(7)
C26 0.0255(7) 0.0243(7) 0.0203(7) 0.0146(6) 0.0081(6) 0.0067(6)
C27 0.0257(7) 0.0227(7) 0.0192(7) 0.0120(6) 0.0071(6) 0.0062(6)
C28 0.0284(8) 0.0277(8) 0.0241(7) 0.0164(6) 0.0117(6) 0.0068(6)
C29 0.0355(8) 0.0305(8) 0.0291(8) 0.0221(7) 0.0123(7) 0.0098(7)
C30 0.0327(8) 0.0343(8) 0.0339(8) 0.0246(7) 0.0133(7) 0.0162(7)
C31 0.0284(8) 0.0312(8) 0.0296(8) 0.0206(7) 0.0141(6) 0.0116(6)
C32 0.0260(7) 0.0257(7) 0.0240(7) 0.0162(6) 0.0107(6) 0.0078(6)
C33 0.0286(8) 0.0293(8) 0.0261(7) 0.0144(7) 0.0089(6) 0.0064(6)
C34 0.0275(8) 0.0383(9) 0.0401(9) 0.0198(8) 0.0091(7) 0.0024(7)
C35 0.0244(8) 0.0551(12) 0.0495(11) 0.0302(10) 0.0120(8) 0.0099(8)
C36 0.0325(9) 0.0464(10) 0.0412(9) 0.0265(9) 0.0187(8) 0.0196(8)
C37 0.0309(8) 0.0332(8) 0.0324(8) 0.0201(7) 0.0141(7) 0.0144(7)
N1 0.0298(9) 0.0263(9) 0.0246(9) 0.0143(8) 0.0036(6) 0.0059(7)
C9 0.0262(10) 0.0293(10) 0.0340(10) 0.0152(9) 0.0043(8) 0.0043(8)
C10 0.0319(11) 0.0312(12) 0.0506(14) 0.0156(11) -0.0004(10) 0.0009(10)
C11 0.0360(13) 0.0362(14) 0.0447(15) 0.0093(12) -0.0096(11) 0.0062(11)
C12 0.0573(15) 0.0459(13) 0.0306(11) 0.0183(10) -0.0034(10) 0.0181(11)
C13 0.0451(13) 0.0328(11) 0.0286(11) 0.0178(9) 0.0029(9) 0.0106(9)
N1' 0.0298(9) 0.0263(9) 0.0246(9) 0.0143(8) 0.0036(6) 0.0059(7)
C9' 0.0262(10) 0.0293(10) 0.0340(10) 0.0152(9) 0.0043(8) 0.0043(8)
C10' 0.0319(11) 0.0312(12) 0.0506(14) 0.0156(11) -0.0004(10) 0.0009(10)
C11' 0.0360(13) 0.0362(14) 0.0447(15) 0.0093(12) -0.0096(11) 0.0062(11)
C12' 0.0573(15) 0.0459(13) 0.0306(11) 0.0183(10) -0.0034(10) 0.0181(11)
C13' 0.0451(13) 0.0328(11) 0.0286(11) 0.0178(9) 0.0029(9) 0.0106(9)

loop_
_atom_type_symbol
_atom_type_description
_atom_type_scat_dispersion_real
_atom_type_scat_dispersion_imag
_atom_type_scat_source
C C 0.0033 0.0016 'International Tables Vol C Tables 4.2.6.8 and 6.1.1.4'
H H 0.0000 0.0000 'International Tables Vol C Tables 4.2.6.8 and 6.1.1.4'
K K 0.2009 0.2494 'International Tables Vol C Tables 4.2.6.8 and 6.1.1.4'
N N 0.0061 0.0033 'International Tables Vol C Tables 4.2.6.8 and 6.1.1.4'
O O 0.0106 0.0060 'International Tables Vol C Tables 4.2.6.8 and 6.1.1.4'

loop_
_geom_angle_atom_site_label_1
_geom_angle_atom_site_label_2
_geom_angle_atom_site_label_3
_geom_angle
_geom_angle_site_symmetry_1
_geom_angle_site_symmetry_3
_geom_angle_publ_flag
O1 K1 O1 83.75(3) . 2_666 ?
O1 K1 C1 100.05(3) . 2_666 ?
O1 K1 C1 19.33(3) 2_666 2_666 ?
O1 K1 C3S 100.39(4) . . ?
O1 K1 C3S 146.67(4) 2_666 . ?
O1 K1 C4S 96.25(4) . . ?
O1 K1 C4S 171.45(4) 2_666 . ?
O1 K1 C5S 161.05(4) 2_666 . ?
O1 K1 C5S 113.85(4) . . ?
O1 K1 C15 98.35(4) 2_666 . ?
O1 K1 C15 56.02(3) . . ?
O1 K1 C20 74.65(3) . 2_666 ?
O1 K1 C20 73.06(4) 2_666 . ?
O1 K1 C20 57.60(3) 2_666 2_666 ?
O1 K1 C20 56.79(3) . . ?
O1 K1 C26 45.08(3) 2_666 2_666 ?
O1 K1 C26 124.01(3) . 2_666 ?
O1 K1 C27 59.68(3) 2_666 2_666 ?
O1 K1 C27 143.43(4) . 2_666 ?
O1 K1 C33 96.99(3) 2_666 2_666 ?
O1 K1 C33 140.21(4) . 2_666 ?
C3S K1 C1 131.81(4) . 2_666 ?
C3S K1 C5S 41.03(4) . . ?
C3S K1 C15 111.46(5) . . ?
C3S K1 C20 91.30(4) . 2_666 ?
C3S K1 C20 136.53(5) . . ?
C3S K1 C26 111.60(4) . 2_666 ?
C3S K1 C27 109.91(4) . 2_666 ?
C3S K1 C33 100.15(4) . 2_666 ?
C4S K1 C1 155.00(4) . 2_666 ?
C4S K1 C3S 24.92(5) . . ?
C4S K1 C5S 23.32(5) . . ?
C4S K1 C15 88.64(4) . . ?
C4S K1 C20 114.11(5) . 2_666 ?
C4S K1 C20 114.09(5) . . ?
C4S K1 C26 130.73(4) . 2_666 ?
C4S K1 C27 119.82(4) . 2_666 ?
C4S K1 C33 88.50(4) . 2_666 ?
C5S K1 C1 145.96(4) . 2_666 ?
C5S K1 C20 109.85(4) . . ?
C5S K1 C33 65.18(4) . 2_666 ?
C15 K1 C1 116.20(4) . 2_666 ?
C15 K1 C5S 86.82(4) . . ?
C15 K1 C20 25.46(4) . . ?
C15 K1 C20 127.95(4) . 2_666 ?
C15 K1 C33 84.76(4) . 2_666 ?
C20 K1 C1 53.58(4) 2_666 2_666 ?
C20 K1 C1 90.75(4) . 2_666 ?
C20 K1 C5S 131.68(4) 2_666 . ?
C20 K1 C20 113.19(3) 2_666 . ?
C20 K1 C33 138.21(4) 2_666 2_666 ?
C20 K1 C33 85.21(4) . 2_666 ?
C26 K1 C1 26.00(3) 2_666 2_666 ?
C26 K1 C5S 120.60(4) 2_666 . ?
C26 K1 C15 135.71(4) 2_666 . ?
C26 K1 C20 111.71(4) 2_666 . ?
C26 K1 C20 60.43(4) 2_666 2_666 ?
C26 K1 C33 78.06(3) 2_666 2_666 ?
C27 K1 C1 44.09(3) 2_666 2_666 ?
C27 K1 C5S 102.50(4) 2_666 . ?
C27 K1 C15 125.30(4) 2_666 . ?
C27 K1 C20 84.44(4) 2_666 2_666 ?
C27 K1 C20 107.84(4) 2_666 . ?
C27 K1 C26 24.35(3) 2_666 2_666 ?
C27 K1 C33 53.84(4) 2_666 2_666 ?
C33 K1 C1 90.97(3) 2_666 2_666 ?
K1 O1 K1 96.25(3) . 2_666 ?
C1 O1 K1 130.40(8) . . ?
C1 O1 K1 122.45(8) . 2_666 ?
C1S N1S C7S 119.85(17) . . ?
C1S N1S C8S 120.13(18) . . ?
C7S N1S C8S 119.82(18) . . ?
C21 N2 C20 110.88(12) . . ?
C25 N2 C20 110.55(12) . . ?
C25 N2 C21 110.71(13) . . ?
C33 N3 C32 111.84(11) . . ?
C33 N3 C37 109.60(12) . . ?
C37 N3 C32 109.78(11) . . ?
O1 C1 K1 38.22(6) . 2_666 ?
O1 C1 C2 111.76(11) . . ?
O1 C1 C14 106.77(11) . . ?
O1 C1 C26 109.39(11) . . ?
C2 C1 K1 130.72(8) . 2_666 ?
C14 C1 K1 116.79(9) . 2_666 ?
C14 C1 C2 108.78(11) . . ?
C26 C1 K1 71.93(7) . 2_666 ?
C26 C1 C2 105.96(11) . . ?
C26 C1 C14 114.27(11) . . ?
N1S C1S C2S 121.42(16) . . ?
N1S C1S C6S 121.74(16) . . ?
C2S C1S C6S 116.84(16) . . ?
C3 C2 C1 125.53(12) . . ?
C7 C2 C1 116.30(13) . . ?
C7 C2 C3 118.07(13) . . ?
C1S C2S H2S 119.7 . . ?
C3S C2S C1S 120.64(16) . . ?
C3S C2S H2S 119.7 . . ?
C2 C3 C8 121.96(13) . . ?
C4 C3 C2 119.22(14) . . ?
C4 C3 C8 118.80(14) . . ?
K1 C3S H3S 98.3 . . ?
C2S C3S K1 101.25(11) . . ?
C2S C3S H3S 119.1 . . ?
C2S C3S C4S 121.80(16) . . ?
C4S C3S K1 70.35(10) . . ?
C4S C3S H3S 119.1 . . ?
C3 C4 H4 119.2 . . ?
C5 C4 C3 121.61(15) . . ?
C5 C4 H4 119.2 . . ?
K1 C4S H4S 90.9 . . ?
C3S C4S K1 84.73(11) . . ?
C3S C4S H4S 120.9 . . ?
C5S C4S K1 94.38(12) . . ?
C5S C4S C3S 118.30(17) . . ?
C5S C4S H4S 120.9 . . ?
C4 C5 H5 120.3 . . ?
C6 C5 C4 119.44(15) . . ?
C6 C5 H5 120.3 . . ?
K1 C5S H5S 106.6 . . ?
C4S C5S K1 62.30(10) . . ?
C4S C5S H5S 119.3 . . ?
C6S C5S K1 100.62(11) . . ?
C6S C5S C4S 121.31(17) . . ?
C6S C5S H5S 119.3 . . ?
C5 C6 H6 120.3 . . ?
C5 C6 C7 119.36(14) . . ?
C7 C6 H6 120.3 . . ?
C1S C6S H6S 119.4 . . ?
C5S C6S C1S 121.11(16) . . ?
C5S C6S H6S 119.4 . . ?
C2 C7 H7 118.9 . . ?
C6 C7 C2 122.19(14) . . ?
C6 C7 H7 118.9 . . ?
N1S C7S H7SA 109.5 . . ?
N1S C7S H7SB 109.5 . . ?
N1S C7S H7SC 109.5 . . ?
H7SA C7S H7SB 109.5 . . ?
H7SA C7S H7SC 109.5 . . ?
H7SB C7S H7SC 109.5 . . ?
C3 C8 H8AA 108.2 . . ?
C3 C8 H8AB 108.2 . . ?
C3 C8 H8BC 111.2 . . ?
C3 C8 H8BD 111.2 . . ?
C3 C8 N1' 103.0(3) . . ?
H8AA C8 H8AB 107.3 . . ?
H8BC C8 H8BD 109.1 . . ?
N1 C8 C3 116.41(14) . . ?
N1 C8 H8AA 108.2 . . ?
N1 C8 H8AB 108.2 . . ?
N1' C8 H8BC 111.2 . . ?
N1' C8 H8BD 111.2 . . ?
N1S C8S H8SA 109.5 . . ?
N1S C8S H8SB 109.5 . . ?
N1S C8S H8SC 109.5 . . ?
H8SA C8S H8SB 109.5 . . ?
H8SA C8S H8SC 109.5 . . ?
H8SB C8S H8SC 109.5 . . ?
C15 C14 C1 122.02(14) . . ?
C19 C14 C1 119.83(13) . . ?
C19 C14 C15 117.45(13) . . ?
C14 C15 K1 84.48(8) . . ?
C14 C15 C20 124.95(13) . . ?
C16 C15 K1 105.62(10) . . ?
C16 C15 C14 118.57(15) . . ?
C16 C15 C20 116.47(14) . . ?
C20 C15 K1 80.07(8) . . ?
C15 C16 H16 118.8 . . ?
C17 C16 C15 122.33(16) . . ?
C17 C16 H16 118.8 . . ?
C16 C17 H17 120.3 . . ?
C18 C17 C16 119.45(15) . . ?
C18 C17 H17 120.3 . . ?
C17 C18 H18 120.4 . . ?
C17 C18 C19 119.17(17) . . ?
C19 C18 H18 120.4 . . ?
C14 C19 C18 122.97(16) . . ?
C14 C19 H19 118.5 . . ?
C18 C19 H19 118.5 . . ?
K1 C20 K1 66.81(3) 2_666 . ?
K1 C20 H20A 108.7 . . ?
K1 C20 H20A 48.9 2_666 . ?
K1 C20 H20B 59.3 2_666 . ?
K1 C20 H20B 36.7 . . ?
N2 C20 K1 128.48(10) . 2_666 ?
N2 C20 K1 136.00(9) . . ?
N2 C20 C15 112.77(12) . . ?
N2 C20 H20A 109.0 . . ?
N2 C20 H20B 109.0 . . ?
C15 C20 K1 74.47(8) . . ?
C15 C20 K1 118.43(9) . 2_666 ?
C15 C20 H20A 109.0 . . ?
C15 C20 H20B 109.0 . . ?
H20A C20 H20B 107.8 . . ?
N2 C21 H21A 109.4 . . ?
N2 C21 H21B 109.4 . . ?
N2 C21 C22 111.05(14) . . ?
H21A C21 H21B 108.0 . . ?
C22 C21 H21A 109.4 . . ?
C22 C21 H21B 109.4 . . ?
C21 C22 H22A 109.4 . . ?
C21 C22 H22B 109.4 . . ?
H22A C22 H22B 108.0 . . ?
C23 C22 C21 111.13(15) . . ?
C23 C22 H22A 109.4 . . ?
C23 C22 H22B 109.4 . . ?
C22 C23 H23A 109.7 . . ?
C22 C23 H23B 109.7 . . ?
H23A C23 H23B 108.2 . . ?
C24 C23 C22 109.91(15) . . ?
C24 C23 H23A 109.7 . . ?
C24 C23 H23B 109.7 . . ?
C23 C24 H24A 109.4 . . ?
C23 C24 H24B 109.4 . . ?
C23 C24 C25 110.97(16) . . ?
H24A C24 H24B 108.0 . . ?
C25 C24 H24A 109.4 . . ?
C25 C24 H24B 109.4 . . ?
N2 C25 C24 111.27(14) . . ?
N2 C25 H25A 109.4 . . ?
N2 C25 H25B 109.4 . . ?
C24 C25 H25A 109.4 . . ?
C24 C25 H25B 109.4 . . ?
H25A C25 H25B 108.0 . . ?
C1 C26 K1 82.07(8) . 2_666 ?
C27 C26 K1 77.28(8) . 2_666 ?
C27 C26 C1 120.46(12) . . ?
C31 C26 K1 112.43(10) . 2_666 ?
C31 C26 C1 121.76(12) . . ?
C31 C26 C27 117.77(12) . . ?
C26 C27 K1 78.36(8) . 2_666 ?
C26 C27 C32 122.28(12) . . ?
C28 C27 K1 112.81(9) . 2_666 ?
C28 C27 C26 118.86(13) . . ?
C28 C27 C32 118.71(12) . . ?
C32 C27 K1 83.63(8) . 2_666 ?
C27 C28 H28 118.9 . . ?
C29 C28 C27 122.15(13) . . ?
C29 C28 H28 118.9 . . ?
C28 C29 H29 120.4 . . ?
C30 C29 C28 119.23(13) . . ?
C30 C29 H29 120.4 . . ?
C29 C30 H30 120.2 . . ?
C29 C30 C31 119.51(14) . . ?
C31 C30 H30 120.2 . . ?
C26 C31 H31 118.8 . . ?
C30 C31 C26 122.48(13) . . ?
C30 C31 H31 118.8 . . ?
K1 C32 H32A 144.3 2_666 . ?
K1 C32 H32B 45.2 2_666 . ?
N3 C32 K1 103.18(8) . 2_666 ?
N3 C32 C27 114.41(11) . . ?
N3 C32 H32A 108.7 . . ?
N3 C32 H32B 108.7 . . ?
C27 C32 K1 70.99(7) . 2_666 ?
C27 C32 H32A 108.7 . . ?
C27 C32 H32B 108.7 . . ?
H32A C32 H32B 107.6 . . ?
K1 C33 H33A 53.5 2_666 . ?
K1 C33 H33B 59.5 2_666 . ?
N3 C33 K1 104.68(8) . 2_666 ?
N3 C33 H33A 109.5 . . ?
N3 C33 H33B 109.5 . . ?
N3 C33 C34 110.80(13) . . ?
H33A C33 H33B 108.1 . . ?
C34 C33 K1 144.38(10) . 2_666 ?
C34 C33 H33A 109.5 . . ?
C34 C33 H33B 109.5 . . ?
C33 C34 H34A 109.5 . . ?
C33 C34 H34B 109.5 . . ?
H34A C34 H34B 108.1 . . ?
C35 C34 C33 110.69(14) . . ?
C35 C34 H34A 109.5 . . ?
C35 C34 H34B 109.5 . . ?
C34 C35 H35A 109.6 . . ?
C34 C35 H35B 109.6 . . ?
C34 C35 C36 110.38(14) . . ?
H35A C35 H35B 108.1 . . ?
C36 C35 H35A 109.6 . . ?
C36 C35 H35B 109.6 . . ?
C35 C36 H36A 109.3 . . ?
C35 C36 H36B 109.3 . . ?
C35 C36 C37 111.63(14) . . ?
H36A C36 H36B 108.0 . . ?
C37 C36 H36A 109.3 . . ?
C37 C36 H36B 109.3 . . ?
N3 C37 C36 111.00(13) . . ?
N3 C37 H37A 109.4 . . ?
N3 C37 H37B 109.4 . . ?
C36 C37 H37A 109.4 . . ?
C36 C37 H37B 109.4 . . ?
H37A C37 H37B 108.0 . . ?
C8 N1 C9 110.17(15) . . ?
C8 N1 C13 108.64(15) . . ?
C9 N1 C13 110.10(17) . . ?
N1 C9 H9A 109.1 . . ?
N1 C9 H9B 109.1 . . ?
N1 C9 C10 112.29(18) . . ?
H9A C9 H9B 107.9 . . ?
C10 C9 H9A 109.1 . . ?
C10 C9 H9B 109.1 . . ?
C9 C10 H10A 109.6 . . ?
C9 C10 H10B 109.6 . . ?
C9 C10 C11 110.24(19) . . ?
H10A C10 H10B 108.1 . . ?
C11 C10 H10A 109.6 . . ?
C11 C10 H10B 109.6 . . ?
C10 C11 H11A 109.9 . . ?
C10 C11 H11B 109.9 . . ?
H11A C11 H11B 108.3 . . ?
C12 C11 C10 109.1(2) . . ?
C12 C11 H11A 109.9 . . ?
C12 C11 H11B 109.9 . . ?
C11 C12 H12A 109.5 . . ?
C11 C12 H12B 109.5 . . ?
C11 C12 C13 110.55(19) . . ?
H12A C12 H12B 108.1 . . ?
C13 C12 H12A 109.5 . . ?
C13 C12 H12B 109.5 . . ?
N1 C13 C12 111.54(17) . . ?
N1 C13 H13A 109.3 . . ?
N1 C13 H13B 109.3 . . ?
C12 C13 H13A 109.3 . . ?
C12 C13 H13B 109.3 . . ?
H13A C13 H13B 108.0 . . ?
C9' N1' C8 114.5(6) . . ?
C9' N1' C13' 108.8(7) . . ?
C13' N1' C8 107.4(6) . . ?
N1' C9' H9'A 108.8 . . ?
N1' C9' H9'B 108.8 . . ?
N1' C9' C10' 113.9(7) . . ?
H9'A C9' H9'B 107.7 . . ?
C10' C9' H9'A 108.8 . . ?
C10' C9' H9'B 108.8 . . ?
C9' C10' H10C 109.7 . . ?
C9' C10' H10D 109.7 . . ?
C9' C10' C11' 110.0(9) . . ?
H10C C10' H10D 108.2 . . ?
C11' C10' H10C 109.7 . . ?
C11' C10' H10D 109.7 . . ?
C10' C11' H11C 109.5 . . ?
C10' C11' H11D 109.5 . . ?
H11C C11' H11D 108.1 . . ?
C12' C11' C10' 110.5(8) . . ?
C12' C11' H11C 109.5 . . ?
C12' C11' H11D 109.5 . . ?
C11' C12' H12C 109.7 . . ?
C11' C12' H12D 109.7 . . ?
C11' C12' C13' 109.7(9) . . ?
H12C C12' H12D 108.2 . . ?
C13' C12' H12C 109.7 . . ?
C13' C12' H12D 109.7 . . ?
N1' C13' C12' 114.3(8) . . ?
N1' C13' H13C 108.7 . . ?
N1' C13' H13D 108.7 . . ?
C12' C13' H13C 108.7 . . ?
C12' C13' H13D 108.7 . . ?
H13C C13' H13D 107.6 . . ?

loop_
_geom_bond_atom_site_label_1
_geom_bond_atom_site_label_2
_geom_bond_distance
_geom_bond_site_symmetry_2
_geom_bond_publ_flag
K1 O1 2.5382(10) . ?
K1 O1 2.5774(11) 2_666 ?
K1 C1 3.5156(15) 2_666 ?
K1 C3S 3.2568(18) . ?
K1 C4S 3.0802(18) . ?
K1 C5S 3.4689(18) . ?
K1 C15 3.4143(15) . ?
K1 C20 3.4906(15) . ?
K1 C20 3.4270(15) 2_666 ?
K1 C26 3.3746(15) 2_666 ?
K1 C27 3.3609(14) 2_666 ?
K1 C33 3.5007(15) 2_666 ?
O1 K1 2.5774(11) 2_666 ?
O1 C1 1.3792(17) . ?
N1S C1S 1.368(2) . ?
N1S C7S 1.438(3) . ?
N1S C8S 1.445(3) . ?
N2 C20 1.4715(18) . ?
N2 C21 1.463(2) . ?
N2 C25 1.456(2) . ?
N3 C32 1.4638(17) . ?
N3 C33 1.461(2) . ?
N3 C37 1.4614(18) . ?
C1 K1 3.5156(15) 2_666 ?
C1 C2 1.573(2) . ?
C1 C14 1.5653(19) . ?
C1 C26 1.5561(18) . ?
C1S C2S 1.407(2) . ?
C1S C6S 1.409(2) . ?
C2 C3 1.412(2) . ?
C2 C7 1.3900(19) . ?
C2S H2S 0.9500 . ?
C2S C3S 1.375(3) . ?
C3 C4 1.390(2) . ?
C3 C8 1.522(2) . ?
C3S H3S 0.9500 . ?
C3S C4S 1.378(3) . ?
C4 H4 0.9500 . ?
C4 C5 1.385(2) . ?
C4S H4S 0.9500 . ?
C4S C5S 1.377(3) . ?
C5 H5 0.9500 . ?
C5 C6 1.385(2) . ?
C5S H5S 0.9500 . ?
C5S C6S 1.375(3) . ?
C6 H6 0.9500 . ?
C6 C7 1.387(2) . ?
C6S H6S 0.9500 . ?
C7 H7 0.9500 . ?
C7S H7SA 0.9800 . ?
C7S H7SB 0.9800 . ?
C7S H7SC 0.9800 . ?
C8 H8AA 0.9900 . ?
C8 H8AB 0.9900 . ?
C8 H8BC 0.9900 . ?
C8 H8BD 0.9900 . ?
C8 N1 1.439(2) . ?
C8 N1' 1.671(8) . ?
C8S H8SA 0.9800 . ?
C8S H8SB 0.9800 . ?
C8S H8SC 0.9800 . ?
C14 C15 1.417(2) . ?
C14 C19 1.393(2) . ?
C15 C16 1.399(2) . ?
C15 C20 1.523(2) . ?
C16 H16 0.9500 . ?
C16 C17 1.386(3) . ?
C17 H17 0.9500 . ?
C17 C18 1.368(3) . ?
C18 H18 0.9500 . ?
C18 C19 1.394(2) . ?
C19 H19 0.9500 . ?
C20 K1 3.4270(15) 2_666 ?
C20 H20A 0.9900 . ?
C20 H20B 0.9900 . ?
C21 H21A 0.9900 . ?
C21 H21B 0.9900 . ?
C21 C22 1.526(2) . ?
C22 H22A 0.9900 . ?
C22 H22B 0.9900 . ?
C22 C23 1.518(3) . ?
C23 H23A 0.9900 . ?
C23 H23B 0.9900 . ?
C23 C24 1.514(3) . ?
C24 H24A 0.9900 . ?
C24 H24B 0.9900 . ?
C24 C25 1.525(2) . ?
C25 H25A 0.9900 . ?
C25 H25B 0.9900 . ?
C26 K1 3.3745(15) 2_666 ?
C26 C27 1.4207(19) . ?
C26 C31 1.395(2) . ?
C27 K1 3.3608(14) 2_666 ?
C27 C28 1.3920(19) . ?
C27 C32 1.5233(19) . ?
C28 H28 0.9500 . ?
C28 C29 1.387(2) . ?
C29 H29 0.9500 . ?
C29 C30 1.382(2) . ?
C30 H30 0.9500 . ?
C30 C31 1.387(2) . ?
C31 H31 0.9500 . ?
C32 K1 3.5328(15) 2_666 ?
C32 H32A 0.9900 . ?
C32 H32B 0.9900 . ?
C33 K1 3.5008(15) 2_666 ?
C33 H33A 0.9900 . ?
C33 H33B 0.9900 . ?
C33 C34 1.524(2) . ?
C34 H34A 0.9900 . ?
C34 H34B 0.9900 . ?
C34 C35 1.520(2) . ?
C35 H35A 0.9900 . ?
C35 H35B 0.9900 . ?
C35 C36 1.520(3) . ?
C36 H36A 0.9900 . ?
C36 H36B 0.9900 . ?
C36 C37 1.522(2) . ?
C37 H37A 0.9900 . ?
C37 H37B 0.9900 . ?
N1 C9 1.464(3) . ?
N1 C13 1.469(3) . ?
C9 H9A 0.9900 . ?
C9 H9B 0.9900 . ?
C9 C10 1.516(3) . ?
C10 H10A 0.9900 . ?
C10 H10B 0.9900 . ?
C10 C11 1.519(3) . ?
C11 H11A 0.9900 . ?
C11 H11B 0.9900 . ?
C11 C12 1.513(4) . ?
C12 H12A 0.9900 . ?
C12 H12B 0.9900 . ?
C12 C13 1.527(3) . ?
C13 H13A 0.9900 . ?
C13 H13B 0.9900 . ?
N1' C9' 1.473(10) . ?
N1' C13' 1.484(10) . ?
C9' H9'A 0.9900 . ?
C9' H9'B 0.9900 . ?
C9' C10' 1.512(11) . ?
C10' H10C 0.9900 . ?
C10' H10D 0.9900 . ?
C10' C11' 1.557(12) . ?
C11' H11C 0.9900 . ?
C11' H11D 0.9900 . ?
C11' C12' 1.486(13) . ?
C12' H12C 0.9900 . ?
C12' H12D 0.9900 . ?
C12' C13' 1.533(12) . ?
C13' H13C 0.9900 . ?
C13' H13D 0.9900 . ?

loop_
_geom_torsion_atom_site_label_1
_geom_torsion_atom_site_label_2
_geom_torsion_atom_site_label_3
_geom_torsion_atom_site_label_4
_geom_torsion
_geom_torsion_site_symmetry_1
_geom_torsion_site_symmetry_2
_geom_torsion_site_symmetry_3
_geom_torsion_site_symmetry_4
_geom_torsion_publ_flag
K1 O1 C1 K1 -135.29(13) . . . 2_666 ?
K1 O1 C1 C2 -128.94(9) 2_666 . . . ?
K1 O1 C1 C2 95.77(12) . . . . ?
K1 O1 C1 C14 112.22(10) 2_666 . . . ?
K1 O1 C1 C14 -23.07(15) . . . . ?
K1 O1 C1 C26 -11.91(14) 2_666 . . . ?
K1 O1 C1 C26 -147.20(9) . . . . ?
K1 C1 C2 C3 124.13(13) 2_666 . . . ?
K1 C1 C2 C7 -52.27(16) 2_666 . . . ?
K1 C1 C14 C15 -7.62(16) 2_666 . . . ?
K1 C1 C14 C19 162.48(10) 2_666 . . . ?
K1 C1 C26 C27 -70.14(12) 2_666 . . . ?
K1 C1 C26 C31 111.52(14) 2_666 . . . ?
K1 C3S C4S C5S 92.15(16) . . . . ?
K1 C4S C5S C6S 85.66(17) . . . . ?
K1 C5S C6S C1S 63.94(17) . . . . ?
K1 C15 C16 C17 94.46(17) . . . . ?
K1 C15 C20 K1 -52.04(7) . . . 2_666 ?
K1 C15 C20 N2 133.88(11) . . . . ?
K1 C26 C27 C28 109.78(13) 2_666 . . . ?
K1 C26 C27 C32 -74.69(13) 2_666 . . . ?
K1 C26 C31 C30 -87.95(16) 2_666 . . . ?
K1 C27 C28 C29 88.89(15) 2_666 . . . ?
K1 C27 C32 N3 96.23(11) 2_666 . . . ?
K1 C33 C34 C35 -127.28(16) 2_666 . . . ?
O1 C1 C2 C3 163.54(12) . . . . ?
O1 C1 C2 C7 -12.86(17) . . . . ?
O1 C1 C14 C15 -47.53(16) . . . . ?
O1 C1 C14 C19 122.57(14) . . . . ?
O1 C1 C26 K1 7.72(9) . . . 2_666 ?
O1 C1 C26 C27 -62.42(16) . . . . ?
O1 C1 C26 C31 119.23(15) . . . . ?
N1S C1S C2S C3S -179.96(16) . . . . ?
N1S C1S C6S C5S -179.88(17) . . . . ?
N2 C21 C22 C23 -56.40(19) . . . . ?
N3 C33 C34 C35 58.06(18) . . . . ?
C1 C2 C3 C4 -172.99(13) . . . . ?
C1 C2 C3 C8 5.7(2) . . . . ?
C1 C2 C7 C6 173.47(13) . . . . ?
C1 C14 C15 K1 62.91(12) . . . . ?
C1 C14 C15 C16 167.71(13) . . . . ?
C1 C14 C15 C20 -10.9(2) . . . . ?
C1 C14 C19 C18 -169.57(14) . . . . ?
C1 C26 C27 K1 72.73(12) . . . 2_666 ?
C1 C26 C27 C28 -177.48(13) . . . . ?
C1 C26 C27 C32 -2.0(2) . . . . ?
C1 C26 C31 C30 177.47(14) . . . . ?
C1S C2S C3S K1 -74.08(17) . . . . ?
C1S C2S C3S C4S -0.3(3) . . . . ?
C2 C1 C14 C15 -168.29(12) . . . . ?
C2 C1 C14 C19 1.81(17) . . . . ?
C2 C1 C26 K1 128.35(9) . . . 2_666 ?
C2 C1 C26 C27 58.21(16) . . . . ?
C2 C1 C26 C31 -120.14(15) . . . . ?
C2 C3 C4 C5 -1.0(2) . . . . ?
C2 C3 C8 N1 150.72(15) . . . . ?
C2 C3 C8 N1' 171.5(3) . . . . ?
C2S C1S C6S C5S 0.5(2) . . . . ?
C2S C3S C4S K1 -91.28(17) . . . . ?
C2S C3S C4S C5S 0.9(3) . . . . ?
C3 C2 C7 C6 -3.2(2) . . . . ?
C3 C4 C5 C6 -1.6(2) . . . . ?
C3 C8 N1 C9 -66.97(19) . . . . ?
C3 C8 N1 C13 172.34(15) . . . . ?
C3 C8 N1' C9' -77.8(6) . . . . ?
C3 C8 N1' C13' 161.3(5) . . . . ?
C3S C4S C5S K1 -86.37(16) . . . . ?
C3S C4S C5S C6S -0.7(3) . . . . ?
C4 C3 C8 N1 -30.6(2) . . . . ?
C4 C3 C8 N1' -9.8(3) . . . . ?
C4 C5 C6 C7 1.8(2) . . . . ?
C4S C5S C6S C1S 0.0(3) . . . . ?
C5 C6 C7 C2 0.6(2) . . . . ?
C6S C1S C2S C3S -0.4(2) . . . . ?
C7 C2 C3 C4 3.4(2) . . . . ?
C7 C2 C3 C8 -177.93(13) . . . . ?
C7S N1S C1S C2S 0.9(3) . . . . ?
C7S N1S C1S C6S -178.70(17) . . . . ?
C8 C3 C4 C5 -179.77(14) . . . . ?
C8 N1 C9 C10 -177.71(16) . . . . ?
C8 N1 C13 C12 178.18(18) . . . . ?
C8 N1' C9' C10' -64.7(9) . . . . ?
C8 N1' C13' C12' 68.8(9) . . . . ?
C8S N1S C1S C2S -173.93(17) . . . . ?
C8S N1S C1S C6S 6.5(3) . . . . ?
C14 C1 C2 C3 -78.82(16) . . . . ?
C14 C1 C2 C7 104.78(14) . . . . ?
C14 C1 C26 K1 -111.90(11) . . . 2_666 ?
C14 C1 C26 C27 177.97(13) . . . . ?
C14 C1 C26 C31 -0.4(2) . . . . ?
C14 C15 C16 C17 2.3(2) . . . . ?
C14 C15 C20 K1 76.02(13) . . . . ?
C14 C15 C20 K1 23.99(18) . . . 2_666 ?
C14 C15 C20 N2 -150.10(14) . . . . ?
C15 C14 C19 C18 1.0(2) . . . . ?
C15 C16 C17 C18 -0.1(3) . . . . ?
C16 C15 C20 K1 -102.61(13) . . . . ?
C16 C15 C20 K1 -154.64(11) . . . 2_666 ?
C16 C15 C20 N2 31.27(19) . . . . ?
C16 C17 C18 C19 -1.6(3) . . . . ?
C17 C18 C19 C14 1.2(2) . . . . ?
C19 C14 C15 K1 -107.41(12) . . . . ?
C19 C14 C15 C16 -2.6(2) . . . . ?
C19 C14 C15 C20 178.78(13) . . . . ?
C20 N2 C21 C22 -177.73(13) . . . . ?
C20 N2 C25 C24 177.21(14) . . . . ?
C20 C15 C16 C17 -179.02(15) . . . . ?
C21 N2 C20 K1 -96.74(14) . . . 2_666 ?
C21 N2 C20 K1 167.57(11) . . . . ?
C21 N2 C20 C15 76.62(16) . . . . ?
C21 N2 C25 C24 -59.51(18) . . . . ?
C21 C22 C23 C24 53.2(2) . . . . ?
C22 C23 C24 C25 -53.3(2) . . . . ?
C23 C24 C25 N2 57.0(2) . . . . ?
C25 N2 C20 K1 -69.25(17) . . . . ?
C25 N2 C20 K1 26.44(17) . . . 2_666 ?
C25 N2 C20 C15 -160.21(13) . . . . ?
C25 N2 C21 C22 59.19(17) . . . . ?
C26 C1 C2 C3 44.47(17) . . . . ?
C26 C1 C2 C7 -131.94(13) . . . . ?
C26 C1 C14 C15 73.55(17) . . . . ?
C26 C1 C14 C19 -116.35(14) . . . . ?
C26 C27 C28 C29 -0.1(2) . . . . ?
C26 C27 C32 K1 71.91(12) . . . 2_666 ?
C26 C27 C32 N3 168.14(13) . . . . ?
C27 C26 C31 C30 -0.9(2) . . . . ?
C27 C28 C29 C30 -0.8(2) . . . . ?
C28 C27 C32 K1 -112.56(13) . . . 2_666 ?
C28 C27 C32 N3 -16.33(19) . . . . ?
C28 C29 C30 C31 0.9(2) . . . . ?
C29 C30 C31 C26 0.0(2) . . . . ?
C31 C26 C27 K1 -108.85(13) . . . 2_666 ?
C31 C26 C27 C28 0.9(2) . . . . ?
C31 C26 C27 C32 176.45(14) . . . . ?
C32 N3 C33 K1 -1.04(12) . . . 2_666 ?
C32 N3 C33 C34 175.74(12) . . . . ?
C32 N3 C37 C36 -175.78(13) . . . . ?
C32 C27 C28 C29 -175.76(14) . . . . ?
C33 N3 C32 K1 1.03(12) . . . 2_666 ?
C33 N3 C32 C27 -73.84(15) . . . . ?
C33 N3 C37 C36 61.00(16) . . . . ?
C33 C34 C35 C36 -51.79(19) . . . . ?
C34 C35 C36 C37 51.01(19) . . . . ?
C35 C36 C37 N3 -55.96(18) . . . . ?
C37 N3 C32 K1 -120.86(10) . . . 2_666 ?
C37 N3 C32 C27 164.27(12) . . . . ?
C37 N3 C33 K1 120.95(9) . . . 2_666 ?
C37 N3 C33 C34 -62.26(16) . . . . ?
N1 C9 C10 C11 57.7(3) . . . . ?
C9 N1 C13 C12 57.5(2) . . . . ?
C9 C10 C11 C12 -55.7(3) . . . . ?
C10 C11 C12 C13 55.9(3) . . . . ?
C11 C12 C13 N1 -57.6(3) . . . . ?
C13 N1 C9 C10 -57.9(2) . . . . ?
N1' C9' C10' C11' -55.8(11) . . . . ?
C9' N1' C13' C12' -55.7(10) . . . . ?
C9' C10' C11' C12' 54.7(12) . . . . ?
C10' C11' C12' C13' -54.5(12) . . . . ?
C11' C12' C13' N1' 57.0(11) . . . . ?
C13' N1' C9' C10' 55.5(10) . . . . ?
